data_7058083
loop_
_publ_author_name
'Hasan, Najmul'
'Iftikhar, Khalid'

_publ_section_title
;
 Synthesis, crystal structure and photoluminescence studies of
 [Eu(dbm)3(impy)] and its polymer-based hybrid film
;
_journal_issue 6
_journal_name_full 'New Journal of Chemistry'
_journal_page_first 2479
_journal_paper_doi 10.1039/C8NJ04560G
_journal_volume 43
_journal_year 2019
_chemical_formula_sum 'C53 H40 Eu N3 O6'
_chemical_formula_weight 966.84
_space_group_crystal_system monoclinic
_space_group_IT_number 14
_space_group_name_Hall '-P 2ybc'
_space_group_name_H-M_alt 'P 1 21/c 1'
_symmetry_space_group_name_Hall '-P 2ybc'
_symmetry_space_group_name_H-M 'P 1 21/c 1'
_atom_sites_solution_hydrogens mixed
_audit_creation_method SHELXL-2016/6
_audit_update_record
;
2018-12-23 deposited with the CCDC.
2018-12-26 downloaded from the CCDC.
;
_cell_angle_alpha 90
_cell_angle_beta 109.698(4)
_cell_angle_gamma 90
_cell_formula_units_Z 4
_cell_length_a 13.1559(4)
_cell_length_b 22.4747(5)
_cell_length_c 16.1361(6)
_cell_measurement_reflns_used 5774
_cell_measurement_temperature 293(2)
_cell_measurement_theta_max 26.52
_cell_measurement_theta_min 2.24
_cell_volume 4491.8(3)
_computing_cell_refinement 'CrysAlisPro 1.171.38.43i (Rigaku OD, 2015)'
_computing_data_collection 'CrysAlisPro 1.171.38.43i (Rigaku OD, 2015)'
_computing_data_reduction 'CrysAlisPro 1.171.38.43i (Rigaku OD, 2015)'
_computing_molecular_graphics 'ORTEP3 (Farrugia, 1997) and Mercury (Bruno et al., 2002)'
_computing_publication_material 'SHELXL-2016/6 (Sheldrick, 2016)'
_computing_structure_refinement 'SHELXL-2016/6 (Sheldrick, 2016)'
_computing_structure_solution 'ShelXT (Sheldrick, 2015)'
_diffrn_ambient_temperature 293(2)
_diffrn_measured_fraction_theta_full 0.993
_diffrn_measured_fraction_theta_max 0.871
_diffrn_measurement_details
;
List of Runs (angles in degrees, time in seconds):

  # Type    Start    End  Width  t~exp~   \w     \q     \k     \f   Frames
#--------------------------------------------------------------------------
  1  \w    -12.00  94.00   1.00   70.00    --   26.84  57.00  90.00  106
  2  \w    -13.00  94.00   1.00   70.00    --   26.84  37.00-120.00  107
;
_diffrn_measurement_device 'four-circle diffractometer'
_diffrn_measurement_device_type 'SuperNova, Dual, Cu at zero, Eos'
_diffrn_measurement_method '\w scans'
_diffrn_orient_matrix_type 'CrysAlisPro convention (1999,Acta A55,543-557)'
_diffrn_orient_matrix_UB_11 0.0171575000
_diffrn_orient_matrix_UB_12 -0.0248537000
_diffrn_orient_matrix_UB_13 0.0282824000
_diffrn_orient_matrix_UB_21 -0.0527724000
_diffrn_orient_matrix_UB_22 -0.0029048000
_diffrn_orient_matrix_UB_23 0.0021324000
_diffrn_orient_matrix_UB_31 -0.0143198000
_diffrn_orient_matrix_UB_32 -0.0191471000
_diffrn_orient_matrix_UB_33 -0.0371551000
_diffrn_radiation_type MoK\a
_diffrn_radiation_wavelength 0.71073
_diffrn_reflns_av_R_equivalents 0.0245
_diffrn_reflns_av_unetI/netI 0.0512
_diffrn_reflns_Laue_measured_fraction_full 0.993
_diffrn_reflns_Laue_measured_fraction_max 0.871
_diffrn_reflns_limit_h_max 16
_diffrn_reflns_limit_h_min -14
_diffrn_reflns_limit_k_max 28
_diffrn_reflns_limit_k_min -23
_diffrn_reflns_limit_l_max 21
_diffrn_reflns_limit_l_min -12
_diffrn_reflns_number 14766
_diffrn_reflns_point_group_measured_fraction_full 0.993
_diffrn_reflns_point_group_measured_fraction_max 0.871
_diffrn_reflns_theta_full 25.000
_diffrn_reflns_theta_max 28.290
_diffrn_reflns_theta_min 1.877
_diffrn_source 'micro-focus sealed X-ray tube'
_diffrn_source_type 'SuperNova (Mo) X-ray Source'
_exptl_absorpt_coefficient_mu 1.450
_exptl_absorpt_correction_T_max 1.0
_exptl_absorpt_correction_T_min 0.742
_exptl_absorpt_correction_type gaussian
_exptl_absorpt_process_details
;
CrysAlisPro 1.171.38.43i (Rigaku Oxford Diffraction, 2015)
Numerical absorption correction based on gaussian integration over
            a multifaceted crystal model
Empirical absorption correction using spherical harmonics,
 implemented in SCALE3 ABSPACK scaling algorithm.
;
_exptl_crystal_colour colourless
_exptl_crystal_density_diffrn 1.430
_exptl_crystal_description block
_exptl_crystal_F_000 1960
_exptl_crystal_size_max 0.200
_exptl_crystal_size_mid 0.100
_exptl_crystal_size_min 0.100
_refine_diff_density_max 0.623
_refine_diff_density_min -2.075
_refine_diff_density_rms 0.085
_refine_ls_extinction_coef 0.00117(14)
_refine_ls_extinction_expression Fc^*^=kFc[1+0.001xFc^2^\l^3^/sin(2\q)]^-1/4^
_refine_ls_extinction_method 'SHELXL-2016/6 (Sheldrick 2016)'
_refine_ls_goodness_of_fit_ref 1.088
_refine_ls_hydrogen_treatment mixed
_refine_ls_matrix_type full
_refine_ls_number_parameters 573
_refine_ls_number_reflns 9723
_refine_ls_number_restraints 0
_refine_ls_restrained_S_all 1.088
_refine_ls_R_factor_all 0.0659
_refine_ls_R_factor_gt 0.0457
_refine_ls_shift/su_max 0.001
_refine_ls_shift/su_mean 0.000
_refine_ls_structure_factor_coef Fsqd
_refine_ls_weighting_details 'w=1/[\s^2^(Fo^2^)+(0.0500P)^2^+0.0223P] where P=(Fo^2^+2Fc^2^)/3'
_refine_ls_weighting_scheme calc
_refine_ls_wR_factor_gt 0.1034
_refine_ls_wR_factor_ref 0.1158
_reflns_Friedel_coverage 0.000
_reflns_number_gt 7354
_reflns_number_total 9723
_reflns_threshold_expression 'I > 2\s(I)'
_cod_data_source_file c8nj04560g2.cif
_cod_data_source_block NH8RTMO
_cod_depositor_comments 'Adding full bibliography for 7058083.cif.'
_cod_database_code 7058083
_shelx_shelxl_version_number 2016/6
_shelx_space_group_comment
;
The symmetry employed for this shelxl refinement is uniquely defined
by the following loop, which should always be used as a source of
symmetry information in preference to the above space-group names.
They are only intended as comments.
;
_shelx_estimated_absorpt_t_min 0.760
_shelx_estimated_absorpt_t_max 0.869

loop_
_space_group_symop_operation_xyz
'x, y, z'
'-x, y+1/2, -z+1/2'
'-x, -y, -z'
'x, -y-1/2, z-1/2'

loop_
_atom_site_label
_atom_site_type_symbol
_atom_site_fract_x
_atom_site_fract_y
_atom_site_fract_z
_atom_site_U_iso_or_equiv
_atom_site_adp_type
_atom_site_occupancy
_atom_site_site_symmetry_order
_atom_site_calc_flag
_atom_site_refinement_flags_posn
_atom_site_refinement_flags_adp
C1 C 0.4958(4) 0.5907(2) 1.0404(3) 0.0492(10) Uani 1 1 d . .
C2 C 0.6171(4) 0.5887(2) 1.0807(3) 0.0496(10) Uani 1 1 d . .
C3 C 0.6746(4) 0.6393(2) 1.0779(3) 0.0618(13) Uani 1 1 d . .
H3 H 0.637916 0.673275 1.050882 0.074 Uiso 1 1 calc R U
C4 C 0.7850(4) 0.6406(3) 1.1142(4) 0.0743(15) Uani 1 1 d . .
H4 H 0.822384 0.675569 1.113234 0.089 Uiso 1 1 calc R U
C5 C 0.8403(4) 0.5901(3) 1.1522(3) 0.0732(15) Uani 1 1 d . .
H5 H 0.915199 0.590720 1.176336 0.088 Uiso 1 1 calc R U
C6 C 0.7847(4) 0.5390(3) 1.1542(3) 0.0708(14) Uani 1 1 d . .
H6 H 0.822207 0.504714 1.179225 0.085 Uiso 1 1 calc R U
C7 C 0.6731(4) 0.5378(2) 1.1193(3) 0.0572(12) Uani 1 1 d . .
H7 H 0.635820 0.503040 1.121671 0.069 Uiso 1 1 calc R U
C8 C 0.4338(4) 0.5518(2) 1.0713(3) 0.0552(11) Uani 1 1 d . .
H8 H 0.469796 0.525097 1.115451 0.066 Uiso 1 1 calc R U
C9 C 0.3210(4) 0.5505(2) 1.0399(3) 0.0507(11) Uani 1 1 d . .
C10 C 0.2633(4) 0.5059(2) 1.0767(3) 0.0554(12) Uani 1 1 d . .
C11 C 0.3060(5) 0.4512(2) 1.1087(3) 0.0729(15) Uani 1 1 d . .
H11 H 0.373006 0.440188 1.106184 0.087 Uiso 1 1 calc R U
C12 C 0.2507(6) 0.4128(3) 1.1443(4) 0.095(2) Uani 1 1 d . .
H12 H 0.281075 0.376365 1.166857 0.114 Uiso 1 1 calc R U
C13 C 0.1511(6) 0.4280(3) 1.1467(4) 0.096(2) Uani 1 1 d . .
H13 H 0.114571 0.402169 1.171821 0.116 Uiso 1 1 calc R U
C14 C 0.1052(6) 0.4805(3) 1.1126(4) 0.100(2) Uani 1 1 d . .
H14 H 0.036526 0.490203 1.112612 0.120 Uiso 1 1 calc R U
C15 C 0.1615(5) 0.5197(3) 1.0776(4) 0.0808(17) Uani 1 1 d . .
H15 H 0.130194 0.555853 1.054497 0.097 Uiso 1 1 calc R U
C16 C 0.2545(4) 0.59760(18) 0.7175(3) 0.0487(10) Uani 1 1 d . .
C17 C 0.3162(4) 0.5654(2) 0.6687(3) 0.0538(11) Uani 1 1 d . .
C18 C 0.4242(4) 0.5534(2) 0.7128(3) 0.0706(14) Uani 1 1 d . .
H18 H 0.455509 0.566794 0.770334 0.085 Uiso 1 1 calc R U
C19 C 0.4866(5) 0.5226(3) 0.6743(4) 0.095(2) Uani 1 1 d . .
H19 H 0.558809 0.514802 0.705656 0.114 Uiso 1 1 calc R U
C20 C 0.4413(6) 0.5034(3) 0.5892(4) 0.111(2) Uani 1 1 d . .
H20 H 0.482792 0.482779 0.562141 0.133 Uiso 1 1 calc R U
C21 C 0.3356(6) 0.5146(3) 0.5445(4) 0.113(3) Uani 1 1 d . .
H21 H 0.305219 0.501523 0.486636 0.136 Uiso 1 1 calc R U
C22 C 0.2717(5) 0.5454(3) 0.5837(3) 0.092(2) Uani 1 1 d . .
H22 H 0.199132 0.552307 0.552454 0.110 Uiso 1 1 calc R U
C23 C 0.1438(4) 0.6076(2) 0.6802(3) 0.0528(11) Uani 1 1 d . .
H23 H 0.110005 0.596562 0.621825 0.063 Uiso 1 1 calc R U
C24 C 0.0805(4) 0.63304(18) 0.7245(3) 0.0469(10) Uani 1 1 d . .
C25 C -0.0369(4) 0.6451(2) 0.6773(3) 0.0508(11) Uani 1 1 d . .
C26 C -0.0898(5) 0.6854(2) 0.7135(3) 0.0669(14) Uani 1 1 d . .
H26 H -0.052036 0.705054 0.765484 0.080 Uiso 1 1 calc R U
C27 C -0.1995(6) 0.6967(3) 0.6721(5) 0.096(2) Uani 1 1 d . .
H27 H -0.234386 0.724177 0.696271 0.116 Uiso 1 1 calc R U
C28 C -0.2555(6) 0.6677(4) 0.5968(5) 0.121(3) Uani 1 1 d . .
H28 H -0.329141 0.674393 0.570310 0.145 Uiso 1 1 calc R U
C29 C -0.2041(5) 0.6293(4) 0.5607(4) 0.107(2) Uani 1 1 d . .
H29 H -0.242863 0.610187 0.508461 0.129 Uiso 1 1 calc R U
C30 C -0.0959(4) 0.6174(3) 0.5988(3) 0.0739(15) Uani 1 1 d . .
H30 H -0.062252 0.590894 0.572184 0.089 Uiso 1 1 calc R U
C31 C 0.2370(5) 0.8173(2) 0.8573(3) 0.0643(14) Uani 1 1 d . .
C32 C 0.1606(5) 0.8659(2) 0.8586(3) 0.0709(15) Uani 1 1 d . .
C33 C 0.0805(5) 0.8545(3) 0.8949(4) 0.0808(16) Uani 1 1 d . .
H33 H 0.074847 0.816863 0.917020 0.097 Uiso 1 1 calc R U
C34 C 0.0095(5) 0.8989(4) 0.8982(4) 0.099(2) Uani 1 1 d . .
H34 H -0.043448 0.891149 0.923154 0.118 Uiso 1 1 calc R U
C35 C 0.0164(7) 0.9543(4) 0.8650(5) 0.111(3) Uani 1 1 d . .
H35 H -0.031443 0.984153 0.867577 0.134 Uiso 1 1 calc R U
C36 C 0.0928(7) 0.9655(3) 0.8286(4) 0.104(2) Uani 1 1 d . .
H36 H 0.096542 1.002927 0.805341 0.125 Uiso 1 1 calc R U
C37 C 0.1660(6) 0.9218(3) 0.8253(3) 0.0841(17) Uani 1 1 d . .
H37 H 0.218839 0.930379 0.800595 0.101 Uiso 1 1 calc R U
C38 C 0.3398(5) 0.8295(2) 0.8540(3) 0.0688(15) Uani 1 1 d . .
H38 H 0.360065 0.869200 0.854243 0.083 Uiso 1 1 calc R U
C39 C 0.4135(4) 0.7863(2) 0.8504(3) 0.0613(13) Uani 1 1 d . .
C40 C 0.5205(5) 0.8024(3) 0.8433(3) 0.0694(14) Uani 1 1 d . .
C41 C 0.5392(6) 0.8553(3) 0.8066(4) 0.0897(19) Uani 1 1 d . .
H41 H 0.484268 0.883343 0.786902 0.108 Uiso 1 1 calc R U
C42 C 0.6397(8) 0.8667(4) 0.7993(5) 0.117(3) Uani 1 1 d . .
H42 H 0.652460 0.902482 0.775582 0.140 Uiso 1 1 calc R U
C43 C 0.7188(7) 0.8254(4) 0.8268(5) 0.118(3) Uani 1 1 d . .
H43 H 0.785438 0.832917 0.820796 0.142 Uiso 1 1 calc R U
C44 C 0.7031(6) 0.7733(4) 0.8628(4) 0.105(2) Uani 1 1 d . .
H44 H 0.758592 0.745633 0.882333 0.126 Uiso 1 1 calc R U
C45 C 0.6028(5) 0.7620(3) 0.8702(3) 0.0782(16) Uani 1 1 d . .
H45 H 0.591284 0.725977 0.894096 0.094 Uiso 1 1 calc R U
C46 C 0.4699(4) 0.7664(2) 1.0750(3) 0.0630(13) Uani 1 1 d . .
H46 H 0.522740 0.766919 1.048547 0.076 Uiso 1 1 calc R U
C47 C 0.4783(4) 0.7936(2) 1.1514(3) 0.0680(14) Uani 1 1 d . .
H47 H 0.536557 0.815468 1.187267 0.082 Uiso 1 1 calc R U
C48 C 0.3206(3) 0.74818(18) 1.0970(2) 0.0422(9) Uani 1 1 d . .
C49 C 0.2128(4) 0.72536(19) 1.0827(2) 0.0455(10) Uani 1 1 d . .
C50 C 0.1591(4) 0.7325(2) 1.1420(3) 0.0610(13) Uani 1 1 d . .
H50 H 0.190641 0.752931 1.194559 0.073 Uiso 1 1 calc R U
C51 C 0.0583(5) 0.7086(3) 1.1215(4) 0.0804(17) Uani 1 1 d . .
H51 H 0.020831 0.711848 1.161014 0.096 Uiso 1 1 calc R U
C52 C 0.0127(5) 0.6803(2) 1.0440(4) 0.0771(16) Uani 1 1 d . .
H52 H -0.056996 0.665120 1.028670 0.093 Uiso 1 1 calc R U
C53 C 0.0702(4) 0.6745(2) 0.9890(3) 0.0636(13) Uani 1 1 d . .
H53 H 0.039009 0.654157 0.936287 0.076 Uiso 1 1 calc R U
Eu1 Eu 0.28742(2) 0.67107(2) 0.90851(2) 0.04272(9) Uani 1 1 d . .
N1 N 0.3724(3) 0.73794(17) 1.0417(2) 0.0506(9) Uani 1 1 d . .
N2 N 0.3820(4) 0.78201(18) 1.1654(2) 0.0587(11) Uani 1 1 d . .
N3 N 0.1686(3) 0.69624(16) 1.0065(2) 0.0476(8) Uani 1 1 d . .
O1 O 0.4570(2) 0.62904(14) 0.98111(18) 0.0548(8) Uani 1 1 d . .
O2 O 0.2621(2) 0.58549(13) 0.98176(19) 0.0527(7) Uani 1 1 d . .
O3 O 0.3101(3) 0.61521(16) 0.79293(19) 0.0693(10) Uani 1 1 d . .
O4 O 0.1164(3) 0.64930(15) 0.80428(19) 0.0602(8) Uani 1 1 d . .
O5 O 0.2024(3) 0.76492(15) 0.8602(2) 0.0632(8) Uani 1 1 d . .
O6 O 0.3963(3) 0.73035(14) 0.8526(2) 0.0634(9) Uani 1 1 d . .
H2 H 0.359(4) 0.787(2) 1.207(3) 0.066(16) Uiso 1 1 d . .

loop_
_atom_site_aniso_label
_atom_site_aniso_U_11
_atom_site_aniso_U_22
_atom_site_aniso_U_33
_atom_site_aniso_U_23
_atom_site_aniso_U_13
_atom_site_aniso_U_12
C1 0.043(3) 0.056(3) 0.046(2) -0.006(2) 0.013(2) -0.008(2)
C2 0.044(3) 0.058(3) 0.047(2) 0.000(2) 0.015(2) -0.004(2)
C3 0.043(3) 0.067(3) 0.075(3) 0.011(3) 0.020(2) 0.001(2)
C4 0.048(3) 0.083(4) 0.094(4) 0.003(3) 0.026(3) -0.014(3)
C5 0.041(3) 0.092(4) 0.080(4) 0.010(3) 0.011(3) 0.001(3)
C6 0.054(3) 0.081(4) 0.071(3) 0.011(3) 0.013(3) 0.013(3)
C7 0.057(3) 0.059(3) 0.055(3) -0.003(2) 0.018(2) -0.004(2)
C8 0.048(3) 0.060(3) 0.054(3) 0.011(2) 0.013(2) -0.007(2)
C9 0.056(3) 0.054(3) 0.043(2) -0.004(2) 0.017(2) -0.010(2)
C10 0.057(3) 0.061(3) 0.048(2) 0.003(2) 0.018(2) -0.019(2)
C11 0.068(4) 0.080(4) 0.066(3) 0.013(3) 0.015(3) -0.017(3)
C12 0.103(6) 0.086(4) 0.084(4) 0.027(3) 0.015(4) -0.033(4)
C13 0.099(5) 0.112(5) 0.075(4) 0.016(4) 0.024(4) -0.053(5)
C14 0.083(5) 0.126(6) 0.107(5) 0.016(4) 0.054(4) -0.031(4)
C15 0.067(4) 0.095(4) 0.091(4) 0.025(3) 0.039(3) -0.008(3)
C16 0.052(3) 0.050(2) 0.045(2) -0.0043(19) 0.018(2) -0.002(2)
C17 0.060(3) 0.060(3) 0.042(2) -0.004(2) 0.019(2) 0.006(2)
C18 0.069(4) 0.088(4) 0.057(3) -0.005(3) 0.024(3) 0.016(3)
C19 0.083(4) 0.129(5) 0.076(4) 0.004(4) 0.032(3) 0.043(4)
C20 0.118(6) 0.146(6) 0.080(4) 0.005(4) 0.051(4) 0.055(5)
C21 0.136(7) 0.143(6) 0.061(3) -0.026(4) 0.033(4) 0.045(5)
C22 0.078(4) 0.132(5) 0.056(3) -0.024(3) 0.012(3) 0.032(4)
C23 0.054(3) 0.063(3) 0.037(2) -0.0047(19) 0.009(2) 0.005(2)
C24 0.051(3) 0.041(2) 0.047(2) 0.0023(18) 0.015(2) -0.006(2)
C25 0.051(3) 0.050(2) 0.051(2) 0.015(2) 0.017(2) 0.005(2)
C26 0.073(4) 0.065(3) 0.071(3) 0.020(3) 0.035(3) 0.015(3)
C27 0.091(5) 0.101(5) 0.106(5) 0.030(4) 0.046(4) 0.045(4)
C28 0.071(5) 0.182(9) 0.102(6) 0.032(5) 0.019(4) 0.054(5)
C29 0.063(4) 0.158(7) 0.077(4) 0.008(4) -0.009(3) 0.021(5)
C30 0.059(3) 0.091(4) 0.061(3) 0.001(3) 0.006(3) 0.014(3)
C31 0.074(4) 0.065(3) 0.052(3) 0.005(2) 0.018(3) -0.005(3)
C32 0.076(4) 0.064(3) 0.061(3) 0.004(3) 0.008(3) 0.006(3)
C33 0.072(4) 0.090(4) 0.070(3) -0.002(3) 0.010(3) 0.005(4)
C34 0.075(5) 0.112(6) 0.095(5) -0.012(4) 0.012(4) 0.020(4)
C35 0.107(6) 0.110(6) 0.090(5) -0.026(4) -0.003(4) 0.040(5)
C36 0.138(7) 0.067(4) 0.091(5) 0.007(3) 0.017(5) 0.035(5)
C37 0.098(5) 0.075(4) 0.068(3) 0.000(3) 0.014(3) 0.004(4)
C38 0.085(4) 0.054(3) 0.071(3) 0.008(2) 0.032(3) -0.005(3)
C39 0.079(4) 0.066(3) 0.047(2) 0.004(2) 0.032(3) -0.014(3)
C40 0.078(4) 0.083(4) 0.053(3) 0.000(3) 0.029(3) -0.023(3)
C41 0.109(5) 0.089(4) 0.076(4) 0.008(3) 0.038(4) -0.031(4)
C42 0.140(8) 0.136(7) 0.093(5) -0.004(5) 0.064(6) -0.066(6)
C43 0.099(6) 0.172(9) 0.096(6) -0.040(5) 0.050(5) -0.066(6)
C44 0.083(5) 0.143(7) 0.096(5) -0.030(5) 0.041(4) -0.034(5)
C45 0.080(4) 0.098(4) 0.066(3) -0.006(3) 0.037(3) -0.021(4)
C46 0.050(3) 0.081(3) 0.063(3) -0.014(3) 0.026(2) -0.014(3)
C47 0.058(3) 0.081(4) 0.058(3) -0.020(3) 0.011(2) -0.024(3)
C48 0.047(2) 0.045(2) 0.0356(19) -0.0012(17) 0.0157(18) -0.0023(19)
C49 0.055(3) 0.044(2) 0.045(2) -0.0018(18) 0.026(2) 0.002(2)
C50 0.068(3) 0.067(3) 0.063(3) -0.011(2) 0.040(3) -0.007(3)
C51 0.078(4) 0.093(4) 0.089(4) -0.021(3) 0.053(4) -0.008(3)
C52 0.052(3) 0.102(4) 0.086(4) -0.015(3) 0.034(3) -0.009(3)
C53 0.055(3) 0.077(3) 0.063(3) -0.011(2) 0.026(3) -0.021(3)
Eu1 0.04416(14) 0.05150(15) 0.03530(12) -0.00400(9) 0.01705(9) -0.00605(10)
N1 0.045(2) 0.066(2) 0.0438(18) -0.0131(17) 0.0195(17) -0.0093(19)
N2 0.066(3) 0.069(3) 0.043(2) -0.0133(19) 0.021(2) -0.009(2)
N3 0.048(2) 0.054(2) 0.0463(19) -0.0043(16) 0.0231(17) -0.0084(18)
O1 0.0432(18) 0.066(2) 0.0559(17) 0.0121(15) 0.0171(14) -0.0031(15)
O2 0.0444(18) 0.0552(18) 0.0620(18) 0.0085(15) 0.0222(15) -0.0049(15)
O3 0.0468(19) 0.106(3) 0.0523(18) -0.0380(18) 0.0132(15) -0.0043(19)
O4 0.0489(19) 0.084(2) 0.0481(17) -0.0185(16) 0.0175(15) -0.0087(18)
O5 0.063(2) 0.059(2) 0.0646(19) 0.0131(16) 0.0182(17) 0.0037(18)
O6 0.079(3) 0.061(2) 0.069(2) -0.0005(16) 0.0492(19) -0.0065(18)

loop_
_atom_type_symbol
_atom_type_description
_atom_type_scat_dispersion_real
_atom_type_scat_dispersion_imag
_atom_type_scat_source
C C 0.0033 0.0016 'International Tables Vol C Tables 4.2.6.8 and 6.1.1.4'
H H 0.0000 0.0000 'International Tables Vol C Tables 4.2.6.8 and 6.1.1.4'
Eu Eu -0.1578 3.6682 'International Tables Vol C Tables 4.2.6.8 and 6.1.1.4'
N N 0.0061 0.0033 'International Tables Vol C Tables 4.2.6.8 and 6.1.1.4'
O O 0.0106 0.0060 'International Tables Vol C Tables 4.2.6.8 and 6.1.1.4'

loop_
_geom_angle_atom_site_label_1
_geom_angle_atom_site_label_2
_geom_angle_atom_site_label_3
_geom_angle
O1 C1 C8 124.3(4)
O1 C1 C2 116.6(4)
C8 C1 C2 119.2(4)
C3 C2 C7 118.7(4)
C3 C2 C1 118.3(4)
C7 C2 C1 122.9(4)
C4 C3 C2 121.3(5)
C4 C3 H3 119.4
C2 C3 H3 119.4
C3 C4 C5 119.8(5)
C3 C4 H4 120.1
C5 C4 H4 120.1
C6 C5 C4 119.8(5)
C6 C5 H5 120.1
C4 C5 H5 120.1
C5 C6 C7 120.5(5)
C5 C6 H6 119.7
C7 C6 H6 119.7
C6 C7 C2 119.8(5)
C6 C7 H7 120.1
C2 C7 H7 120.1
C9 C8 C1 124.1(4)
C9 C8 H8 118.0
C1 C8 H8 118.0
O2 C9 C8 124.3(4)
O2 C9 C10 116.4(4)
C8 C9 C10 119.3(4)
C11 C10 C15 118.2(5)
C11 C10 C9 123.3(5)
C15 C10 C9 118.5(5)
C12 C11 C10 120.7(6)
C12 C11 H11 119.6
C10 C11 H11 119.6
C13 C12 C11 120.1(6)
C13 C12 H12 119.9
C11 C12 H12 119.9
C14 C13 C12 120.4(6)
C14 C13 H13 119.8
C12 C13 H13 119.8
C13 C14 C15 119.5(6)
C13 C14 H14 120.2
C15 C14 H14 120.2
C10 C15 C14 120.9(6)
C10 C15 H15 119.5
C14 C15 H15 119.5
O3 C16 C23 123.4(4)
O3 C16 C17 115.0(4)
C23 C16 C17 121.6(4)
C22 C17 C18 118.0(4)
C22 C17 C16 124.1(5)
C18 C17 C16 117.9(4)
C19 C18 C17 122.2(5)
C19 C18 H18 118.9
C17 C18 H18 118.9
C20 C19 C18 119.2(6)
C20 C19 H19 120.4
C18 C19 H19 120.4
C21 C20 C19 119.8(6)
C21 C20 H20 120.1
C19 C20 H20 120.1
C20 C21 C22 121.1(6)
C20 C21 H21 119.5
C22 C21 H21 119.5
C17 C22 C21 119.8(6)
C17 C22 H22 120.1
C21 C22 H22 120.1
C24 C23 C16 124.4(4)
C24 C23 H23 117.8
C16 C23 H23 117.8
O4 C24 C23 124.0(4)
O4 C24 C25 115.5(4)
C23 C24 C25 120.5(4)
C26 C25 C30 118.0(5)
C26 C25 C24 118.9(4)
C30 C25 C24 123.1(4)
C25 C26 C27 120.2(6)
C25 C26 H26 119.9
C27 C26 H26 119.9
C28 C27 C26 120.3(6)
C28 C27 H27 119.9
C26 C27 H27 119.9
C29 C28 C27 119.7(7)
C29 C28 H28 120.1
C27 C28 H28 120.1
C28 C29 C30 121.8(7)
C28 C29 H29 119.1
C30 C29 H29 119.1
C29 C30 C25 119.9(6)
C29 C30 H30 120.0
C25 C30 H30 120.0
O5 C31 C38 123.2(5)
O5 C31 C32 115.3(5)
C38 C31 C32 121.5(5)
C37 C32 C33 118.6(6)
C37 C32 C31 122.7(6)
C33 C32 C31 118.8(5)
C34 C33 C32 120.1(6)
C34 C33 H33 119.9
C32 C33 H33 119.9
C35 C34 C33 120.4(7)
C35 C34 H34 119.8
C33 C34 H34 119.8
C36 C35 C34 119.8(7)
C36 C35 H35 120.1
C34 C35 H35 120.1
C35 C36 C37 121.0(7)
C35 C36 H36 119.5
C37 C36 H36 119.5
C32 C37 C36 120.1(7)
C32 C37 H37 120.0
C36 C37 H37 120.0
C39 C38 C31 124.2(5)
C39 C38 H38 117.9
C31 C38 H38 117.9
O6 C39 C38 123.6(5)
O6 C39 C40 114.9(5)
C38 C39 C40 121.5(5)
C45 C40 C41 118.1(6)
C45 C40 C39 118.6(5)
C41 C40 C39 123.2(6)
C40 C41 C42 120.3(7)
C40 C41 H41 119.8
C42 C41 H41 119.8
C43 C42 C41 119.6(8)
C43 C42 H42 120.2
C41 C42 H42 120.2
C44 C43 C42 121.5(8)
C44 C43 H43 119.2
C42 C43 H43 119.2
C43 C44 C45 118.9(8)
C43 C44 H44 120.6
C45 C44 H44 120.6
C40 C45 C44 121.6(6)
C40 C45 H45 119.2
C44 C45 H45 119.2
C47 C46 N1 110.4(4)
C47 C46 H46 124.8
N1 C46 H46 124.8
C46 C47 N2 105.5(4)
C46 C47 H47 127.3
N2 C47 H47 127.3
N1 C48 N2 110.3(4)
N1 C48 C49 122.2(4)
N2 C48 C49 127.5(4)
N3 C49 C50 121.9(4)
N3 C49 C48 114.6(3)
C50 C49 C48 123.5(4)
C51 C50 C49 118.1(5)
C51 C50 H50 121.0
C49 C50 H50 121.0
C52 C51 C50 120.1(5)
C52 C51 H51 119.9
C50 C51 H51 119.9
C51 C52 C53 118.8(5)
C51 C52 H52 120.6
C53 C52 H52 120.6
N3 C53 C52 123.2(5)
N3 C53 H53 118.4
C52 C53 H53 118.4
O2 Eu1 O1 71.91(10)
O2 Eu1 O6 150.45(11)
O1 Eu1 O6 79.59(11)
O2 Eu1 O3 92.27(12)
O1 Eu1 O3 80.03(11)
O6 Eu1 O3 74.99(12)
O2 Eu1 O4 85.75(11)
O1 Eu1 O4 142.30(12)
O6 Eu1 O4 113.70(12)
O3 Eu1 O4 70.70(11)
O2 Eu1 O5 139.39(11)
O1 Eu1 O5 141.35(11)
O6 Eu1 O5 69.70(11)
O3 Eu1 O5 112.53(12)
O4 Eu1 O5 73.86(12)
O2 Eu1 N1 98.94(11)
O1 Eu1 N1 75.10(11)
O6 Eu1 N1 80.70(11)
O3 Eu1 N1 147.85(11)
O4 Eu1 N1 139.80(11)
O5 Eu1 N1 77.23(12)
O2 Eu1 N3 70.05(11)
O1 Eu1 N3 116.41(10)
O6 Eu1 N3 132.18(11)
O3 Eu1 N3 148.42(11)
O4 Eu1 N3 81.75(10)
O5 Eu1 N3 72.49(11)
N1 Eu1 N3 63.11(11)
C48 N1 C46 106.5(3)
C48 N1 Eu1 119.7(3)
C46 N1 Eu1 133.8(3)
C48 N2 C47 107.5(4)
C48 N2 H2 117(4)
C47 N2 H2 135(4)
C53 N3 C49 117.9(4)
C53 N3 Eu1 121.9(3)
C49 N3 Eu1 119.6(3)
C1 O1 Eu1 136.8(3)
C9 O2 Eu1 136.8(3)
C16 O3 Eu1 138.6(3)
C24 O4 Eu1 136.3(3)
C31 O5 Eu1 134.1(3)
C39 O6 Eu1 134.8(3)

loop_
_geom_bond_atom_site_label_1
_geom_bond_atom_site_label_2
_geom_bond_distance
C1 O1 1.260(5)
C1 C8 1.398(6)
C1 C2 1.507(6)
C2 C3 1.376(6)
C2 C7 1.389(6)
C3 C4 1.371(7)
C3 H3 0.9300
C4 C5 1.375(7)
C4 H4 0.9300
C5 C6 1.369(7)
C5 H5 0.9300
C6 C7 1.383(7)
C6 H6 0.9300
C7 H7 0.9300
C8 C9 1.397(6)
C8 H8 0.9300
C9 O2 1.268(5)
C9 C10 1.496(6)
C10 C11 1.376(7)
C10 C15 1.380(7)
C11 C12 1.373(7)
C11 H11 0.9300
C12 C13 1.367(9)
C12 H12 0.9300
C13 C14 1.354(9)
C13 H13 0.9300
C14 C15 1.387(7)
C14 H14 0.9300
C15 H15 0.9300
C16 O3 1.254(5)
C16 C23 1.394(6)
C16 C17 1.495(6)
C17 C22 1.372(6)
C17 C18 1.384(7)
C18 C19 1.373(7)
C18 H18 0.9300
C19 C20 1.369(8)
C19 H19 0.9300
C20 C21 1.357(9)
C20 H20 0.9300
C21 C22 1.395(8)
C21 H21 0.9300
C22 H22 0.9300
C23 C24 1.389(6)
C23 H23 0.9300
C24 O4 1.267(5)
C24 C25 1.498(6)
C25 C26 1.386(6)
C25 C30 1.390(6)
C26 C27 1.393(8)
C26 H26 0.9300
C27 C28 1.356(10)
C27 H27 0.9300
C28 C29 1.346(9)
C28 H28 0.9300
C29 C30 1.372(8)
C29 H29 0.9300
C30 H30 0.9300
C31 O5 1.268(6)
C31 C38 1.399(8)
C31 C32 1.490(7)
C32 C37 1.379(7)
C32 C33 1.391(8)
C33 C34 1.381(8)
C33 H33 0.9300
C34 C35 1.372(9)
C34 H34 0.9300
C35 C36 1.347(10)
C35 H35 0.9300
C36 C37 1.388(8)
C36 H36 0.9300
C37 H37 0.9300
C38 C39 1.388(7)
C38 H38 0.9300
C39 O6 1.280(5)
C39 C40 1.495(7)
C40 C45 1.368(8)
C40 C41 1.386(7)
C41 C42 1.390(9)
C41 H41 0.9300
C42 C43 1.353(11)
C42 H42 0.9300
C43 C44 1.352(10)
C43 H43 0.9300
C44 C45 1.388(8)
C44 H44 0.9300
C45 H45 0.9300
C46 C47 1.347(6)
C46 N1 1.370(5)
C46 H46 0.9300
C47 N2 1.384(6)
C47 H47 0.9300
C48 N1 1.314(5)
C48 N2 1.359(5)
C48 C49 1.451(6)
C49 N3 1.340(5)
C49 C50 1.377(5)
C50 C51 1.364(7)
C50 H50 0.9300
C51 C52 1.351(7)
C51 H51 0.9300
C52 C53 1.353(7)
C52 H52 0.9300
C53 N3 1.323(6)
C53 H53 0.9300
Eu1 O2 2.339(3)
Eu1 O1 2.341(3)
Eu1 O6 2.347(3)
Eu1 O3 2.349(3)
Eu1 O4 2.362(3)
Eu1 O5 2.392(3)
Eu1 N1 2.551(3)
Eu1 N3 2.633(3)
N2 H2 0.83(4)

loop_
_geom_hbond_atom_site_label_D
_geom_hbond_atom_site_label_H
_geom_hbond_atom_site_label_A
_geom_hbond_distance_DH
_geom_hbond_distance_HA
_geom_hbond_distance_DA
_geom_hbond_angle_DHA
_geom_hbond_site_symmetry_A
C50 H50 O5 0.93 2.66 3.372(5) 134.4 4_576
C53 H53 O4 0.93 2.65 3.286(6) 125.7 .
N2 H2 O6 0.83(4) 2.27(4) 2.976(5) 144(4) 4_576
C50 H50 O5 0.93 2.66 3.372(5) 134.4 4_576
C53 H53 O4 0.93 2.65 3.286(6) 125.7 .
N2 H2 O6 0.83(4) 2.27(4) 2.976(5) 144(4) 4_576

loop_
_geom_torsion_atom_site_label_1
_geom_torsion_atom_site_label_2
_geom_torsion_atom_site_label_3
_geom_torsion_atom_site_label_4
_geom_torsion
O1 C1 C2 C3 24.5(6)
C8 C1 C2 C3 -154.2(4)
O1 C1 C2 C7 -154.5(4)
C8 C1 C2 C7 26.8(6)
C7 C2 C3 C4 -1.7(7)
C1 C2 C3 C4 179.3(5)
C2 C3 C4 C5 1.9(8)
C3 C4 C5 C6 -0.6(9)
C4 C5 C6 C7 -0.8(8)
C5 C6 C7 C2 0.9(7)
C3 C2 C7 C6 0.2(7)
C1 C2 C7 C6 179.3(4)
O1 C1 C8 C9 0.2(7)
C2 C1 C8 C9 178.9(4)
C1 C8 C9 O2 -2.2(7)
C1 C8 C9 C10 178.7(4)
O2 C9 C10 C11 151.4(4)
C8 C9 C10 C11 -29.4(7)
O2 C9 C10 C15 -27.7(6)
C8 C9 C10 C15 151.5(5)
C15 C10 C11 C12 -3.0(8)
C9 C10 C11 C12 177.9(5)
C10 C11 C12 C13 1.4(9)
C11 C12 C13 C14 1.2(10)
C12 C13 C14 C15 -2.0(10)
C11 C10 C15 C14 2.2(8)
C9 C10 C15 C14 -178.7(5)
C13 C14 C15 C10 0.3(10)
O3 C16 C17 C22 -176.4(5)
C23 C16 C17 C22 2.7(8)
O3 C16 C17 C18 5.6(6)
C23 C16 C17 C18 -175.4(5)
C22 C17 C18 C19 -0.1(9)
C16 C17 C18 C19 178.1(5)
C17 C18 C19 C20 0.7(10)
C18 C19 C20 C21 -0.6(12)
C19 C20 C21 C22 -0.1(12)
C18 C17 C22 C21 -0.6(9)
C16 C17 C22 C21 -178.7(6)
C20 C21 C22 C17 0.7(12)
O3 C16 C23 C24 -6.3(7)
C17 C16 C23 C24 174.7(4)
C16 C23 C24 O4 -0.9(7)
C16 C23 C24 C25 176.6(4)
O4 C24 C25 C26 16.8(6)
C23 C24 C25 C26 -161.0(4)
O4 C24 C25 C30 -162.9(4)
C23 C24 C25 C30 19.4(7)
C30 C25 C26 C27 1.0(7)
C24 C25 C26 C27 -178.7(5)
C25 C26 C27 C28 0.8(10)
C26 C27 C28 C29 -1.9(12)
C27 C28 C29 C30 1.3(12)
C28 C29 C30 C25 0.6(11)
C26 C25 C30 C29 -1.6(8)
C24 C25 C30 C29 178.0(5)
O5 C31 C32 C37 -156.2(5)
C38 C31 C32 C37 24.3(8)
O5 C31 C32 C33 24.0(7)
C38 C31 C32 C33 -155.5(5)
C37 C32 C33 C34 -0.8(8)
C31 C32 C33 C34 179.0(5)
C32 C33 C34 C35 0.7(9)
C33 C34 C35 C36 0.2(11)
C34 C35 C36 C37 -1.0(11)
C33 C32 C37 C36 0.1(8)
C31 C32 C37 C36 -179.7(5)
C35 C36 C37 C32 0.8(10)
O5 C31 C38 C39 2.4(8)
C32 C31 C38 C39 -178.2(5)
C31 C38 C39 O6 -2.4(8)
C31 C38 C39 C40 177.5(5)
O6 C39 C40 C45 -22.7(7)
C38 C39 C40 C45 157.4(5)
O6 C39 C40 C41 154.0(5)
C38 C39 C40 C41 -25.9(8)
C45 C40 C41 C42 -1.0(9)
C39 C40 C41 C42 -177.8(5)
C40 C41 C42 C43 1.1(11)
C41 C42 C43 C44 -1.1(12)
C42 C43 C44 C45 1.1(11)
C41 C40 C45 C44 1.0(8)
C39 C40 C45 C44 177.9(5)
C43 C44 C45 C40 -1.0(9)
N1 C46 C47 N2 -0.7(6)
N1 C48 C49 N3 -3.7(6)
N2 C48 C49 N3 176.0(4)
N1 C48 C49 C50 176.1(4)
N2 C48 C49 C50 -4.2(7)
N3 C49 C50 C51 0.3(7)
C48 C49 C50 C51 -179.5(5)
C49 C50 C51 C52 -1.6(9)
C50 C51 C52 C53 2.2(9)
C51 C52 C53 N3 -1.4(9)
N2 C48 N1 C46 -0.5(5)
C49 C48 N1 C46 179.3(4)
N2 C48 N1 Eu1 176.7(3)
C49 C48 N1 Eu1 -3.5(5)
C47 C46 N1 C48 0.7(6)
C47 C46 N1 Eu1 -175.9(3)
N1 C48 N2 C47 0.1(5)
C49 C48 N2 C47 -179.7(4)
C46 C47 N2 C48 0.4(6)
C52 C53 N3 C49 0.1(7)
C52 C53 N3 Eu1 171.3(4)
C50 C49 N3 C53 0.5(7)
C48 C49 N3 C53 -179.7(4)
C50 C49 N3 Eu1 -170.9(3)
C48 C49 N3 Eu1 8.9(5)
C8 C1 O1 Eu1 12.6(7)
C2 C1 O1 Eu1 -166.0(3)
C8 C9 O2 Eu1 -8.6(7)
C10 C9 O2 Eu1 170.6(3)
C23 C16 O3 Eu1 -3.3(8)
C17 C16 O3 Eu1 175.8(3)
C23 C24 O4 Eu1 18.3(7)
C25 C24 O4 Eu1 -159.4(3)
C38 C31 O5 Eu1 24.4(7)
C32 C31 O5 Eu1 -155.1(3)
C38 C39 O6 Eu1 -25.2(7)
C40 C39 O6 Eu1 154.9(3)
